data_2220761
loop_
_publ_author_name
'Salehi, Mehdi'
'Meghdadi, Soraia'
'Amirnasr, Mehdi'
'Mereiter, Kurt'

_publ_section_title
;
 [1,1'-Diphenyl-3,3'-(propane-1,3-diyldinitrilo)dibut-1-enolato]copper(II)
;
_journal_coeditor_code DN2424
_journal_issue 2
_journal_name_full 'Acta Crystallographica Section E'
_journal_page_first m196
_journal_paper_doi 10.1107/S1600536809001081
_journal_volume 65
_journal_year 2009
_chemical_formula_iupac '[Cu (C23 H24 N2 O2)]'
_chemical_formula_moiety 'C23 H24 Cu N2 O2'
_chemical_formula_sum 'C23 H24 Cu N2 O2'
_chemical_formula_weight 423.98
_chemical_name_common '1384 Amir M3'
_chemical_name_systematic
;
[1,1'-Diphenyl-3,3'-(propane-1,3-diyldinitrilo)dibut-1-enolato]copper(II)
;
_space_group_IT_number 15
_symmetry_cell_setting monoclinic
_symmetry_space_group_name_Hall '-C 2yc'
_symmetry_space_group_name_H-M 'C 1 2/c 1'
_atom_sites_solution_hydrogens geom
_atom_sites_solution_primary direct
_atom_sites_solution_secondary difmap
_audit_creation_method SHELXL-97
_cell_angle_alpha 90.00
_cell_angle_beta 117.4050(10)
_cell_angle_gamma 90.00
_cell_formula_units_Z 4
_cell_length_a 12.2047(12)
_cell_length_b 20.320(2)
_cell_length_c 8.9992(9)
_cell_measurement_reflns_used 8926
_cell_measurement_temperature 100(2)
_cell_measurement_theta_max 30.02
_cell_measurement_theta_min 2.13
_cell_volume 1981.3(3)
_computing_cell_refinement 'SAINT (Bruker, 2008)'
_computing_data_collection 'APEX2 (Bruker, 2008)'
_computing_data_reduction 'SAINT (Bruker, 2008)'
_computing_molecular_graphics 'SHELXTL (Sheldrick, 2008)'
_computing_publication_material 'SHELXTL (Sheldrick, 2008)'
_computing_structure_refinement 'SHELXL97 (Sheldrick, 2008)'
_computing_structure_solution 'SHELXS97 (Sheldrick, 2008)'
_diffrn_ambient_temperature 100(2)
_diffrn_measured_fraction_theta_full 0.992
_diffrn_measured_fraction_theta_max 0.992
_diffrn_measurement_device_type 'Bruker APEXII CCD'
_diffrn_measurement_method '\f and \w'
_diffrn_radiation_monochromator graphite
_diffrn_radiation_source 'fine-focus sealed tube'
_diffrn_radiation_type MoK\a
_diffrn_radiation_wavelength 0.71073
_diffrn_reflns_av_R_equivalents 0.0194
_diffrn_reflns_av_sigmaI/netI 0.0148
_diffrn_reflns_limit_h_max 17
_diffrn_reflns_limit_h_min -17
_diffrn_reflns_limit_k_max 28
_diffrn_reflns_limit_k_min -28
_diffrn_reflns_limit_l_max 12
_diffrn_reflns_limit_l_min -12
_diffrn_reflns_number 11028
_diffrn_reflns_theta_full 29.99
_diffrn_reflns_theta_max 29.99
_diffrn_reflns_theta_min 2.57
_diffrn_standards_decay_% 0
_exptl_absorpt_coefficient_mu 1.123
_exptl_absorpt_correction_T_max 0.68
_exptl_absorpt_correction_T_min 0.57
_exptl_absorpt_correction_type multi-scan
_exptl_absorpt_process_details '(SADABS; Bruker, 2008)'
_exptl_crystal_colour black
_exptl_crystal_density_diffrn 1.421
_exptl_crystal_density_method 'not measured'
_exptl_crystal_description oval
_exptl_crystal_F_000 884
_exptl_crystal_size_max 0.50
_exptl_crystal_size_mid 0.46
_exptl_crystal_size_min 0.35
_refine_diff_density_max 0.418
_refine_diff_density_min -0.344
_refine_ls_extinction_method none
_refine_ls_goodness_of_fit_ref 1.051
_refine_ls_hydrogen_treatment constr
_refine_ls_matrix_type full
_refine_ls_number_parameters 129
_refine_ls_number_reflns 2881
_refine_ls_number_restraints 0
_refine_ls_restrained_S_all 1.051
_refine_ls_R_factor_all 0.0232
_refine_ls_R_factor_gt 0.0223
_refine_ls_shift/su_max 0.001
_refine_ls_shift/su_mean 0.000
_refine_ls_structure_factor_coef Fsqd
_refine_ls_weighting_details 'calc w=1/[\s^2^(Fo^2^)+(0.0348P)^2^+1.3062P] where P=(Fo^2^+2Fc^2^)/3'
_refine_ls_weighting_scheme calc
_refine_ls_wR_factor_gt 0.0619
_refine_ls_wR_factor_ref 0.0627
_reflns_number_gt 2780
_reflns_number_total 2881
_reflns_threshold_expression I>2\s(I)
_cod_data_source_file dn2424.cif
_cod_data_source_block I
_cod_depositor_comments
;
The following automatic conversions were performed:
'_symmetry_cell_setting' value 'Monoclinic' changed to 'monoclinic'
according to '/home/saulius/struct/CIF-dictionaries/cif_core.dic'
dictionary named 'cif_core.dic' version 2.4.1 from 2010-06-29.

Automatic conversion script
Id: cif_fix_enum 1527 2010-12-29 10:47:43Z saulius 

The following automatic conversions were performed:

'_symmetry_cell_setting' value 'Monoclinic' changed to 'monoclinic'
according to /home/saulius/struct/CIF-dictionaries/cif_core.dic
dictionary named 'cif_core.dic' version 2.4.1 from 2010-06-29.

Automatic conversion script
Id: cif_fix_values 1715 2011-07-08 13:25:40Z adriana 
;
_cod_original_sg_symbol_H-M 'C 2/c'
_cod_database_code 2220761
_cod_database_fobs_code 2220761

loop_
_symmetry_equiv_pos_as_xyz
'x, y, z'
'-x, y, -z+1/2'
'x+1/2, y+1/2, z'
'-x+1/2, y+1/2, -z+1/2'
'-x, -y, -z'
'x, -y, z-1/2'
'-x+1/2, -y+1/2, -z'
'x+1/2, -y+1/2, z-1/2'

loop_
_atom_site_type_symbol
_atom_site_label
_atom_site_fract_x
_atom_site_fract_y
_atom_site_fract_z
_atom_site_U_iso_or_equiv
_atom_site_adp_type
_atom_site_calc_flag
_atom_site_refinement_flags
_atom_site_occupancy
_atom_site_disorder_assembly
_atom_site_disorder_group
Cu Cu1 0.5000 0.285854(8) 0.2500 0.01604(6) Uani d S 1 . .
O O1 0.58573(7) 0.35237(3) 0.19375(9) 0.01910(14) Uani d . 1 . .
N N1 0.62650(9) 0.21952(4) 0.30042(11) 0.01918(16) Uani d . 1 . .
C C1 0.62862(9) 0.44403(5) -0.00488(13) 0.02073(18) Uani d . 1 . .
H H1A 0.5465 0.4414 -0.0198 0.025 Uiso calc R 1 . .
C C2 0.66276(10) 0.49606(5) -0.07553(14) 0.0239(2) Uani d . 1 . .
H H2A 0.6036 0.5284 -0.1396 0.029 Uiso calc R 1 . .
C C3 0.78315(10) 0.50085(5) -0.05262(13) 0.0227(2) Uani d . 1 . .
H H3A 0.8060 0.5360 -0.1023 0.027 Uiso calc R 1 . .
C C4 0.87007(10) 0.45401(5) 0.04322(13) 0.02263(19) Uani d . 1 . .
H H4A 0.9529 0.4578 0.0615 0.027 Uiso calc R 1 . .
C C5 0.83576(9) 0.40168(5) 0.11223(13) 0.02040(18) Uani d . 1 . .
H H5A 0.8954 0.3696 0.1767 0.024 Uiso calc R 1 . .
C C6 0.71452(9) 0.39567(5) 0.08789(12) 0.01713(17) Uani d . 1 . .
C C7 0.67614(9) 0.33962(5) 0.16071(11) 0.01684(17) Uani d . 1 . .
C C8 0.73853(9) 0.28017(5) 0.18784(13) 0.01919(18) Uani d . 1 . .
H H8A 0.8005 0.2772 0.1522 0.023 Uiso calc R 1 . .
C C9 0.71826(10) 0.22321(5) 0.26408(12) 0.01902(18) Uani d . 1 . .
C C10 0.81019(10) 0.16754(5) 0.30347(14) 0.0251(2) Uani d . 1 . .
H H10A 0.7658 0.1263 0.2580 0.038 Uiso calc R 1 . .
H H10B 0.8598 0.1635 0.4250 0.038 Uiso calc R 1 . .
H H10C 0.8645 0.1768 0.2528 0.038 Uiso calc R 1 . .
C C11 0.60558(11) 0.16066(5) 0.37870(13) 0.02317(19) Uani d . 1 . .
H H11A 0.5853 0.1741 0.4689 0.028 Uiso calc R 1 . .
H H11B 0.6821 0.1341 0.4297 0.028 Uiso calc R 1 . .
C C12 0.5000 0.11873(7) 0.2500 0.0241(3) Uani d S 1 . .
H H12A 0.4673 0.0900 0.3093 0.029 Uiso calc PR 0.50 . .
H H12B 0.5327 0.0900 0.1907 0.029 Uiso calc PR 0.50 . .

loop_
_atom_site_aniso_label
_atom_site_aniso_U_11
_atom_site_aniso_U_22
_atom_site_aniso_U_33
_atom_site_aniso_U_12
_atom_site_aniso_U_13
_atom_site_aniso_U_23
Cu1 0.01768(9) 0.01421(9) 0.01729(9) 0.000 0.00895(7) 0.000
O1 0.0193(3) 0.0171(3) 0.0243(3) 0.0005(2) 0.0130(3) 0.0002(2)
N1 0.0227(4) 0.0162(4) 0.0171(4) 0.0019(3) 0.0078(3) 0.0007(3)
C1 0.0175(4) 0.0200(4) 0.0242(5) -0.0008(3) 0.0093(4) -0.0006(3)
C2 0.0222(5) 0.0208(4) 0.0254(5) -0.0008(4) 0.0083(4) 0.0019(4)
C3 0.0244(5) 0.0227(5) 0.0208(4) -0.0068(4) 0.0103(4) -0.0020(3)
C4 0.0192(4) 0.0275(5) 0.0225(4) -0.0055(4) 0.0108(4) -0.0029(4)
C5 0.0159(4) 0.0240(5) 0.0207(4) -0.0014(3) 0.0079(4) -0.0008(3)
C6 0.0164(4) 0.0185(4) 0.0164(4) -0.0019(3) 0.0075(3) -0.0028(3)
C7 0.0156(4) 0.0184(4) 0.0156(4) -0.0014(3) 0.0064(3) -0.0026(3)
C8 0.0174(4) 0.0194(4) 0.0205(4) 0.0005(3) 0.0085(4) -0.0031(3)
C9 0.0193(4) 0.0175(4) 0.0161(4) 0.0020(3) 0.0046(4) -0.0033(3)
C10 0.0238(5) 0.0208(5) 0.0260(5) 0.0065(4) 0.0075(4) -0.0027(4)
C11 0.0308(5) 0.0183(4) 0.0199(4) 0.0031(4) 0.0113(4) 0.0039(3)
C12 0.0327(8) 0.0159(6) 0.0260(7) 0.000 0.0154(6) 0.000

loop_
_atom_type_symbol
_atom_type_description
_atom_type_scat_dispersion_real
_atom_type_scat_dispersion_imag
_atom_type_scat_source
C C 0.0033 0.0016 'International Tables Vol C Tables 4.2.6.8 and 6.1.1.4'
H H 0.0000 0.0000 'International Tables Vol C Tables 4.2.6.8 and 6.1.1.4'
N N 0.0061 0.0033 'International Tables Vol C Tables 4.2.6.8 and 6.1.1.4'
O O 0.0106 0.0060 'International Tables Vol C Tables 4.2.6.8 and 6.1.1.4'
Cu Cu 0.3201 1.2651 'International Tables Vol C Tables 4.2.6.8 and 6.1.1.4'

loop_
_geom_angle_atom_site_label_1
_geom_angle_atom_site_label_2
_geom_angle_atom_site_label_3
_geom_angle_site_symmetry_1
_geom_angle_site_symmetry_3
_geom_angle
_geom_angle_publ_flag
O1 Cu1 O1 . 2_655 90.19(4) ?
O1 Cu1 N1 . . 94.56(3) ?
O1 Cu1 N1 2_655 . 154.41(4) ?
O1 Cu1 N1 . 2_655 154.41(4) ?
O1 Cu1 N1 2_655 2_655 94.56(3) ?
N1 Cu1 N1 . 2_655 91.94(5) ?
C7 O1 Cu1 . . 123.15(6) ?
C9 N1 C11 . . 121.70(9) ?
C9 N1 Cu1 . . 125.72(7) ?
C11 N1 Cu1 . . 112.51(7) ?
C2 C1 C6 . . 120.42(9) ?
C2 C1 H1A . . 119.8 ?
C6 C1 H1A . . 119.8 ?
C3 C2 C1 . . 120.23(10) ?
C3 C2 H2A . . 119.9 ?
C1 C2 H2A . . 119.9 ?
C2 C3 C4 . . 119.78(10) ?
C2 C3 H3A . . 120.1 ?
C4 C3 H3A . . 120.1 ?
C5 C4 C3 . . 120.01(10) ?
C5 C4 H4A . . 120.0 ?
C3 C4 H4A . . 120.0 ?
C4 C5 C6 . . 120.79(10) ?
C4 C5 H5A . . 119.6 ?
C6 C5 H5A . . 119.6 ?
C5 C6 C1 . . 118.73(9) ?
C5 C6 C7 . . 121.42(9) ?
C1 C6 C7 . . 119.84(9) ?
O1 C7 C8 . . 126.18(9) ?
O1 C7 C6 . . 114.90(8) ?
C8 C7 C6 . . 118.91(9) ?
C7 C8 C9 . . 126.09(9) ?
C7 C8 H8A . . 117.0 ?
C9 C8 H8A . . 117.0 ?
N1 C9 C8 . . 121.79(9) ?
N1 C9 C10 . . 121.77(9) ?
C8 C9 C10 . . 116.43(9) ?
C9 C10 H10A . . 109.5 ?
C9 C10 H10B . . 109.5 ?
H10A C10 H10B . . 109.5 ?
C9 C10 H10C . . 109.5 ?
H10A C10 H10C . . 109.5 ?
H10B C10 H10C . . 109.5 ?
N1 C11 C12 . . 111.17(8) ?
N1 C11 H11A . . 109.4 ?
C12 C11 H11A . . 109.4 ?
N1 C11 H11B . . 109.4 ?
C12 C11 H11B . . 109.4 ?
H11A C11 H11B . . 108.0 ?
C11 C12 C11 . 2_655 112.54(12) ?
C11 C12 H12A . . 109.1 ?
C11 C12 H12A 2_655 . 109.1 ?
C11 C12 H12B . . 109.1 ?
C11 C12 H12B 2_655 . 109.1 ?
H12A C12 H12B . . 107.8 ?

loop_
_geom_bond_atom_site_label_1
_geom_bond_atom_site_label_2
_geom_bond_site_symmetry_2
_geom_bond_distance
_geom_bond_publ_flag
Cu1 O1 . 1.9145(7) ?
Cu1 O1 2_655 1.9145(7) ?
Cu1 N1 . 1.9394(9) ?
Cu1 N1 2_655 1.9395(9) ?
O1 C7 . 1.2943(11) ?
N1 C9 . 1.3054(14) ?
N1 C11 . 1.4688(13) ?
C1 C2 . 1.3925(14) ?
C1 C6 . 1.3986(14) ?
C1 H1A . 0.9500 ?
C2 C3 . 1.3900(15) ?
C2 H2A . 0.9500 ?
C3 C4 . 1.3903(16) ?
C3 H3A . 0.9500 ?
C4 C5 . 1.3896(14) ?
C4 H4A . 0.9500 ?
C5 C6 . 1.3978(13) ?
C5 H5A . 0.9500 ?
C6 C7 . 1.4928(13) ?
C7 C8 . 1.3882(13) ?
C8 C9 . 1.4241(14) ?
C8 H8A . 0.9500 ?
C9 C10 . 1.5158(14) ?
C10 H10A . 0.9800 ?
C10 H10B . 0.9800 ?
C10 H10C . 0.9800 ?
C11 C12 . 1.5342(14) ?
C11 H11A . 0.9900 ?
C11 H11B . 0.9900 ?
C12 C11 2_655 1.5342(14) ?
C12 H12A . 0.9900 ?
C12 H12B . 0.9900 ?

loop_
_geom_torsion_atom_site_label_1
_geom_torsion_atom_site_label_2
_geom_torsion_atom_site_label_3
_geom_torsion_atom_site_label_4
_geom_torsion_site_symmetry_1
_geom_torsion_site_symmetry_2
_geom_torsion_site_symmetry_3
_geom_torsion_site_symmetry_4
_geom_torsion
_geom_torsion_publ_flag
O1 Cu1 O1 C7 2_655 . . . 171.40(9) ?
N1 Cu1 O1 C7 . . . . 16.58(8) ?
N1 Cu1 O1 C7 2_655 . . . -87.60(11) ?
O1 Cu1 N1 C9 . . . . -12.71(9) ?
O1 Cu1 N1 C9 2_655 . . . -112.72(10) ?
N1 Cu1 N1 C9 2_655 . . . 142.51(10) ?
O1 Cu1 N1 C11 . . . . 170.40(7) ?
O1 Cu1 N1 C11 2_655 . . . 70.39(11) ?
N1 Cu1 N1 C11 2_655 . . . -34.37(6) ?
C6 C1 C2 C3 . . . . -0.83(16) ?
C1 C2 C3 C4 . . . . -0.93(16) ?
C2 C3 C4 C5 . . . . 1.64(16) ?
C3 C4 C5 C6 . . . . -0.59(15) ?
C4 C5 C6 C1 . . . . -1.15(15) ?
C4 C5 C6 C7 . . . . 179.79(9) ?
C2 C1 C6 C5 . . . . 1.85(15) ?
C2 C1 C6 C7 . . . . -179.07(9) ?
Cu1 O1 C7 C8 . . . . -11.84(13) ?
Cu1 O1 C7 C6 . . . . 168.64(6) ?
C5 C6 C7 O1 . . . . 151.44(9) ?
C1 C6 C7 O1 . . . . -27.61(13) ?
C5 C6 C7 C8 . . . . -28.11(13) ?
C1 C6 C7 C8 . . . . 152.83(9) ?
O1 C7 C8 C9 . . . . -3.07(16) ?
C6 C7 C8 C9 . . . . 176.44(9) ?
C11 N1 C9 C8 . . . . 179.86(9) ?
Cu1 N1 C9 C8 . . . . 3.24(14) ?
C11 N1 C9 C10 . . . . -1.20(15) ?
Cu1 N1 C9 C10 . . . . -177.83(7) ?
C7 C8 C9 N1 . . . . 7.75(16) ?
C7 C8 C9 C10 . . . . -171.24(10) ?
C9 N1 C11 C12 . . . . -102.55(11) ?
Cu1 N1 C11 C12 . . . . 74.48(9) ?
N1 C11 C12 C11 . . . 2_655 -37.68(6) ?
